data_7112157
loop_
_publ_author_name
'Tran, Ngon T.'
'Wilson, Sean O.'
'Franz, Annaliese K.'

_publ_section_title
;
 Supramolecular hydrogen-bonding assembly of silanediols with bifunctional
 heterocycles
;
_journal_name_full Chem.Commun.
_journal_page_first 3738
_journal_paper_doi 10.1039/C4CC00672K
_journal_volume 50
_journal_year 2014
_chemical_formula_moiety 'C18 H24 O2 Si, 0.5(C12 H8 N2)'
_chemical_formula_sum 'C24 H28 N O2 Si'
_chemical_formula_weight 390.56
_chemical_name_common 'dimesitylsilanediol with phenazine solvate'
_space_group_IT_number 14
_symmetry_cell_setting monoclinic
_symmetry_space_group_name_Hall '-P 2yn'
_symmetry_space_group_name_H-M 'P 1 21/n 1'
_atom_sites_solution_hydrogens geom
_atom_sites_solution_primary direct
_atom_sites_solution_secondary difmap
_audit_creation_method SHELXL-97
_cell_angle_alpha 90.00
_cell_angle_beta 107.2130(10)
_cell_angle_gamma 90.00
_cell_formula_units_Z 4
_cell_length_a 11.7044(6)
_cell_length_b 11.1778(6)
_cell_length_c 16.8654(9)
_cell_measurement_reflns_used 9903
_cell_measurement_temperature 90(2)
_cell_measurement_theta_max 27.5
_cell_measurement_theta_min 2.6
_cell_volume 2107.66(19)
_computing_cell_refinement 'SAINT (Bruker, 2010)'
_computing_data_collection 'APEX2 (Bruker, 2005)'
_computing_data_reduction 'SAINT (Bruker, 2010)'
_computing_molecular_graphics 'Bruker SHELXTL'
_computing_publication_material 'SHELXL-97 (Sheldrick, 2008)'
_computing_structure_refinement 'SHELXL-97 (Sheldrick, 2008)'
_computing_structure_solution 'SHELXS-97 (Sheldrick, 2008)'
_diffrn_ambient_temperature 90(2)
_diffrn_measured_fraction_theta_full 0.999
_diffrn_measured_fraction_theta_max 0.999
_diffrn_measurement_device_type 'Bruker SMART APEXII CCD'
_diffrn_measurement_method '\w and \f'
_diffrn_radiation_monochromator graphite
_diffrn_radiation_source 'fine-focus sealed tube'
_diffrn_radiation_type MoK\a
_diffrn_radiation_wavelength 0.71073
_diffrn_reflns_av_R_equivalents 0.0156
_diffrn_reflns_av_sigmaI/netI 0.0114
_diffrn_reflns_limit_h_max 15
_diffrn_reflns_limit_h_min -15
_diffrn_reflns_limit_k_max 14
_diffrn_reflns_limit_k_min -14
_diffrn_reflns_limit_l_max 21
_diffrn_reflns_limit_l_min -21
_diffrn_reflns_number 23090
_diffrn_reflns_theta_full 27.49
_diffrn_reflns_theta_max 27.49
_diffrn_reflns_theta_min 2.58
_exptl_absorpt_coefficient_mu 0.131
_exptl_absorpt_correction_T_max 0.9545
_exptl_absorpt_correction_T_min 0.9364
_exptl_absorpt_correction_type multi-scan
_exptl_absorpt_process_details 'SADABS (Sheldrick, 2006)'
_exptl_crystal_colour yellow
_exptl_crystal_density_diffrn 1.231
_exptl_crystal_density_method 'not measured'
_exptl_crystal_description block
_exptl_crystal_F_000 836
_exptl_crystal_size_max 0.51
_exptl_crystal_size_mid 0.42
_exptl_crystal_size_min 0.36
_refine_diff_density_max 0.404
_refine_diff_density_min -0.289
_refine_diff_density_rms 0.043
_refine_ls_extinction_method none
_refine_ls_goodness_of_fit_ref 1.050
_refine_ls_hydrogen_treatment mixed
_refine_ls_matrix_type full
_refine_ls_number_parameters 365
_refine_ls_number_reflns 4821
_refine_ls_number_restraints 0
_refine_ls_restrained_S_all 1.050
_refine_ls_R_factor_all 0.0337
_refine_ls_R_factor_gt 0.0319
_refine_ls_shift/su_max 0.001
_refine_ls_shift/su_mean 0.000
_refine_ls_structure_factor_coef Fsqd
_refine_ls_weighting_details 'calc w=1/[\s^2^(Fo^2^)+(0.0498P)^2^+0.7919P] where P=(Fo^2^+2Fc^2^)/3'
_refine_ls_weighting_scheme calc
_refine_ls_wR_factor_gt 0.0873
_refine_ls_wR_factor_ref 0.0890
_reflns_number_gt 4515
_reflns_number_total 4821
_reflns_threshold_expression >2sigma(I)
_cod_data_source_file c4cc00672k2.cif
_cod_data_source_block a4
_cod_original_sg_symbol_H-M 'P 21/n'
_cod_database_code 7112157

loop_
_symmetry_equiv_pos_as_xyz
'x, y, z'
'-x+1/2, y+1/2, -z+1/2'
'-x, -y, -z'
'x-1/2, -y-1/2, z-1/2'

loop_
_atom_site_label
_atom_site_type_symbol
_atom_site_fract_x
_atom_site_fract_y
_atom_site_fract_z
_atom_site_U_iso_or_equiv
_atom_site_adp_type
_atom_site_occupancy
_atom_site_symmetry_multiplicity
_atom_site_calc_flag
Si1 Si 0.65959(2) 0.60386(2) 1.012073(17) 0.01382(9) Uani 1 1 d
O1 O 0.52773(6) 0.64588(7) 0.95053(5) 0.01768(16) Uani 1 1 d
H1 H 0.5026(15) 0.7148(17) 0.9597(10) 0.040(4) Uiso 1 1 d
O2 O 0.64146(7) 0.53170(7) 1.09147(5) 0.01860(16) Uani 1 1 d
H2 H 0.5947(16) 0.4744(17) 1.0800(11) 0.043(5) Uiso 1 1 d
C1 C 0.74509(9) 0.74643(9) 1.04955(6) 0.01533(19) Uani 1 1 d
C2 C 0.75457(9) 0.79878(9) 1.12795(6) 0.0171(2) Uani 1 1 d
C3 C 0.79590(9) 0.91640(10) 1.14449(7) 0.0197(2) Uani 1 1 d
H3 H 0.8005(13) 0.9517(14) 1.1980(9) 0.029(4) Uiso 1 1 d
C4 C 0.83083(10) 0.98487(10) 1.08700(7) 0.0211(2) Uani 1 1 d
C5 C 0.82757(9) 0.93167(10) 1.01178(7) 0.0203(2) Uani 1 1 d
H5 H 0.8531(14) 0.9776(14) 0.9719(10) 0.032(4) Uiso 1 1 d
C6 C 0.78540(9) 0.81525(9) 0.99225(6) 0.0170(2) Uani 1 1 d
C7 C 0.78331(10) 0.76739(10) 0.90783(7) 0.0202(2) Uani 1 1 d
H7A H 0.8357(14) 0.6977(15) 0.9112(10) 0.033(4) Uiso 1 1 d
H7B H 0.7040(14) 0.7387(14) 0.8754(10) 0.029(4) Uiso 1 1 d
H7C H 0.8060(14) 0.8308(15) 0.8763(10) 0.036(4) Uiso 1 1 d
C8 C 0.86916(13) 1.11361(11) 1.10457(9) 0.0302(3) Uani 1 1 d
H8A H 0.8102(19) 1.166(2) 1.0715(13) 0.064(6) Uiso 1 1 d
H8B H 0.943(2) 1.129(2) 1.0920(14) 0.075(7) Uiso 1 1 d
H8C H 0.8843(19) 1.1343(19) 1.1614(14) 0.064(6) Uiso 1 1 d
C9 C 0.72183(11) 0.73424(11) 1.19713(7) 0.0237(2) Uani 1 1 d
H9A H 0.6361(15) 0.7173(15) 1.1827(10) 0.036(4) Uiso 1 1 d
H9B H 0.7629(14) 0.6575(15) 1.2096(9) 0.031(4) Uiso 1 1 d
H9C H 0.7443(14) 0.7818(15) 1.2470(10) 0.036(4) Uiso 1 1 d
C10 C 0.72968(9) 0.49730(9) 0.95328(6) 0.01428(19) Uani 1 1 d
C11 C 0.68394(9) 0.46808(9) 0.86781(6) 0.01480(19) Uani 1 1 d
C12 C 0.74452(9) 0.38557(9) 0.83260(6) 0.0167(2) Uani 1 1 d
H12 H 0.7114(12) 0.3668(13) 0.7740(9) 0.021(3) Uiso 1 1 d
C13 C 0.84795(9) 0.32756(9) 0.87856(7) 0.0181(2) Uani 1 1 d
C14 C 0.89312(9) 0.35682(10) 0.96222(7) 0.0182(2) Uani 1 1 d
H14 H 0.9661(13) 0.3177(13) 0.9951(9) 0.023(3) Uiso 1 1 d
C15 C 0.83666(9) 0.43971(9) 0.99974(6) 0.0161(2) Uani 1 1 d
C16 C 0.89390(10) 0.46316(10) 1.09141(6) 0.0202(2) Uani 1 1 d
H16A H 0.9765(13) 0.4376(14) 1.1074(9) 0.027(4) Uiso 1 1 d
H16B H 0.8950(13) 0.5460(15) 1.1066(9) 0.031(4) Uiso 1 1 d
H16C H 0.8516(14) 0.4225(15) 1.1248(10) 0.034(4) Uiso 1 1 d
C17 C 0.90771(11) 0.23468(11) 0.83977(8) 0.0247(2) Uani 1 1 d
H17A H 0.892(2) 0.156(2) 0.8546(15) 0.082(7) Uiso 1 1 d
H17B H 0.991(2) 0.247(2) 0.8539(14) 0.072(7) Uiso 1 1 d
H17C H 0.872(2) 0.230(2) 0.7814(15) 0.071(6) Uiso 1 1 d
C18 C 0.56845(9) 0.51715(10) 0.81037(6) 0.0177(2) Uani 1 1 d
H18A H 0.5571(13) 0.6032(14) 0.8176(9) 0.027(4) Uiso 1 1 d
H18B H 0.5005(13) 0.4770(14) 0.8210(9) 0.027(4) Uiso 1 1 d
H18C H 0.5637(13) 0.5027(13) 0.7540(10) 0.027(4) Uiso 1 1 d
C21 C 0.55757(11) 0.99403(11) 0.79995(7) 0.0239(2) Uani 1 1 d
H21 H 0.5642(13) 0.9665(14) 0.7479(10) 0.029(4) Uiso 1 1 d
C22 C 0.51410(10) 0.91872(10) 0.84744(7) 0.0207(2) Uani 1 1 d
H22 H 0.4887(13) 0.8404(15) 0.8292(9) 0.028(4) Uiso 1 1 d
C23 C 0.50615(9) 0.95759(9) 0.92625(7) 0.0173(2) Uani 1 1 d
N23 N 0.46535(8) 0.88178(8) 0.97341(6) 0.01788(18) Uani 1 1 d
C24 C 0.45791(9) 0.92259(9) 1.04669(7) 0.0177(2) Uani 1 1 d
C25 C 0.41268(10) 0.84640(10) 1.09829(7) 0.0230(2) Uani 1 1 d
H25 H 0.3874(14) 0.7660(14) 1.0793(9) 0.031(4) Uiso 1 1 d
C26 C 0.40503(11) 0.88780(11) 1.17244(8) 0.0257(2) Uani 1 1 d
H26 H 0.3730(15) 0.8358(16) 1.2065(10) 0.040(4) Uiso 1 1 d

loop_
_atom_site_aniso_label
_atom_site_aniso_U_11
_atom_site_aniso_U_22
_atom_site_aniso_U_33
_atom_site_aniso_U_23
_atom_site_aniso_U_13
_atom_site_aniso_U_12
Si1 0.01490(14) 0.01221(14) 0.01499(14) -0.00125(9) 0.00544(10) -0.00121(9)
O1 0.0159(3) 0.0136(4) 0.0227(4) -0.0034(3) 0.0045(3) 0.0001(3)
O2 0.0222(4) 0.0172(4) 0.0179(4) -0.0017(3) 0.0083(3) -0.0052(3)
C1 0.0137(4) 0.0138(5) 0.0178(5) -0.0005(4) 0.0036(4) 0.0001(3)
C2 0.0146(4) 0.0168(5) 0.0191(5) -0.0016(4) 0.0038(4) 0.0000(4)
C3 0.0173(5) 0.0176(5) 0.0221(5) -0.0045(4) 0.0027(4) 0.0004(4)
C4 0.0184(5) 0.0140(5) 0.0264(5) -0.0002(4) -0.0004(4) -0.0005(4)
C5 0.0188(5) 0.0173(5) 0.0225(5) 0.0042(4) 0.0025(4) -0.0025(4)
C6 0.0144(4) 0.0169(5) 0.0181(5) 0.0013(4) 0.0023(4) 0.0000(4)
C7 0.0224(5) 0.0203(5) 0.0184(5) 0.0015(4) 0.0069(4) -0.0035(4)
C8 0.0362(7) 0.0159(5) 0.0324(7) -0.0010(5) 0.0005(5) -0.0056(5)
C9 0.0302(6) 0.0236(6) 0.0191(5) -0.0058(4) 0.0100(4) -0.0065(5)
C10 0.0162(4) 0.0123(4) 0.0151(4) 0.0002(3) 0.0057(4) -0.0011(3)
C11 0.0163(4) 0.0134(4) 0.0153(4) 0.0014(4) 0.0056(4) -0.0019(4)
C12 0.0197(5) 0.0165(5) 0.0148(5) -0.0011(4) 0.0063(4) -0.0020(4)
C13 0.0201(5) 0.0160(5) 0.0200(5) -0.0009(4) 0.0089(4) 0.0004(4)
C14 0.0175(5) 0.0174(5) 0.0192(5) 0.0010(4) 0.0047(4) 0.0026(4)
C15 0.0177(5) 0.0156(5) 0.0150(4) 0.0004(4) 0.0046(4) -0.0013(4)
C16 0.0206(5) 0.0224(5) 0.0157(5) -0.0010(4) 0.0022(4) 0.0027(4)
C17 0.0271(6) 0.0237(6) 0.0245(6) -0.0039(4) 0.0097(5) 0.0067(5)
C18 0.0182(5) 0.0198(5) 0.0146(5) 0.0010(4) 0.0039(4) 0.0010(4)
C21 0.0276(6) 0.0247(6) 0.0193(5) 0.0004(4) 0.0067(4) 0.0035(4)
C22 0.0221(5) 0.0180(5) 0.0207(5) -0.0017(4) 0.0041(4) 0.0022(4)
C23 0.0151(4) 0.0150(5) 0.0204(5) -0.0002(4) 0.0035(4) 0.0027(4)
N23 0.0169(4) 0.0142(4) 0.0217(4) -0.0005(3) 0.0045(3) 0.0015(3)
C24 0.0163(5) 0.0150(5) 0.0210(5) 0.0002(4) 0.0044(4) 0.0019(4)
C25 0.0257(5) 0.0170(5) 0.0270(6) 0.0014(4) 0.0090(4) -0.0009(4)
C26 0.0303(6) 0.0231(6) 0.0254(6) 0.0049(4) 0.0111(5) -0.0004(4)

loop_
_atom_type_symbol
_atom_type_description
_atom_type_scat_dispersion_real
_atom_type_scat_dispersion_imag
_atom_type_scat_source
C C 0.0033 0.0016 'International Tables Vol C Tables 4.2.6.8 and 6.1.1.4'
H H 0.0000 0.0000 'International Tables Vol C Tables 4.2.6.8 and 6.1.1.4'
N N 0.0061 0.0033 'International Tables Vol C Tables 4.2.6.8 and 6.1.1.4'
O O 0.0106 0.0060 'International Tables Vol C Tables 4.2.6.8 and 6.1.1.4'
Si Si 0.0817 0.0704 'International Tables Vol C Tables 4.2.6.8 and 6.1.1.4'

loop_
_geom_angle_atom_site_label_1
_geom_angle_atom_site_label_2
_geom_angle_atom_site_label_3
_geom_angle
_geom_angle_site_symmetry_1
_geom_angle_site_symmetry_3
O2 Si1 O1 109.40(4) . .
O2 Si1 C10 107.58(4) . .
O1 Si1 C10 108.66(4) . .
O2 Si1 C1 109.12(4) . .
O1 Si1 C1 105.91(4) . .
C10 Si1 C1 116.05(4) . .
Si1 O1 H1 116.7(12) . .
Si1 O2 H2 115.4(12) . .
C2 C1 C6 117.40(9) . .
C2 C1 Si1 123.17(8) . .
C6 C1 Si1 118.62(8) . .
C3 C2 C1 119.97(10) . .
C3 C2 C9 116.44(9) . .
C1 C2 C9 123.59(9) . .
C4 C3 C2 122.30(10) . .
C4 C3 H3 118.6(9) . .
C2 C3 H3 119.1(9) . .
C3 C4 C5 117.84(10) . .
C3 C4 C8 121.33(11) . .
C5 C4 C8 120.83(11) . .
C4 C5 C6 121.72(10) . .
C4 C5 H5 118.7(10) . .
C6 C5 H5 119.6(9) . .
C5 C6 C1 120.64(10) . .
C5 C6 C7 117.21(9) . .
C1 C6 C7 122.14(9) . .
C6 C7 H7A 112.9(9) . .
C6 C7 H7B 112.9(9) . .
H7A C7 H7B 104.1(13) . .
C6 C7 H7C 109.1(10) . .
H7A C7 H7C 110.1(13) . .
H7B C7 H7C 107.5(13) . .
C4 C8 H8A 110.5(13) . .
C4 C8 H8B 111.2(14) . .
H8A C8 H8B 107.7(18) . .
C4 C8 H8C 112.7(13) . .
H8A C8 H8C 109.1(18) . .
H8B C8 H8C 105.4(18) . .
C2 C9 H9A 112.1(10) . .
C2 C9 H9B 111.3(9) . .
H9A C9 H9B 106.7(13) . .
C2 C9 H9C 110.1(10) . .
H9A C9 H9C 108.6(13) . .
H9B C9 H9C 107.9(13) . .
C11 C10 C15 117.53(9) . .
C11 C10 Si1 125.97(8) . .
C15 C10 Si1 116.49(7) . .
C12 C11 C10 119.79(9) . .
C12 C11 C18 115.86(9) . .
C10 C11 C18 124.30(9) . .
C13 C12 C11 122.57(10) . .
C13 C12 H12 119.1(8) . .
C11 C12 H12 118.3(8) . .
C12 C13 C14 117.57(9) . .
C12 C13 C17 121.30(10) . .
C14 C13 C17 121.12(10) . .
C13 C14 C15 121.85(10) . .
C13 C14 H14 118.6(8) . .
C15 C14 H14 119.6(8) . .
C14 C15 C10 120.66(9) . .
C14 C15 C16 116.90(9) . .
C10 C15 C16 122.43(9) . .
C15 C16 H16A 109.7(9) . .
C15 C16 H16B 114.0(9) . .
H16A C16 H16B 106.1(13) . .
C15 C16 H16C 111.4(10) . .
H16A C16 H16C 110.0(13) . .
H16B C16 H16C 105.5(13) . .
C13 C17 H17A 112.0(15) . .
C13 C17 H17B 111.7(14) . .
H17A C17 H17B 110(2) . .
C13 C17 H17C 111.9(14) . .
H17A C17 H17C 99.3(19) . .
H17B C17 H17C 111.8(18) . .
C11 C18 H18A 113.8(9) . .
C11 C18 H18B 109.8(9) . .
H18A C18 H18B 106.3(12) . .
C11 C18 H18C 110.8(9) . .
H18A C18 H18C 108.6(12) . .
H18B C18 H18C 107.2(12) . .
C22 C21 C26 120.87(11) . 3_677
C22 C21 H21 119.2(9) . .
C26 C21 H21 119.9(9) 3_677 .
C21 C22 C23 119.92(10) . .
C21 C22 H22 121.2(9) . .
C23 C22 H22 118.9(9) . .
N23 C23 C22 119.48(10) . .
N23 C23 C24 121.46(10) . 3_677
C22 C23 C24 119.06(10) . 3_677
C23 N23 C24 117.49(9) . .
N23 C24 C25 119.67(10) . .
N23 C24 C23 121.05(10) . 3_677
C25 C24 C23 119.28(10) . 3_677
C26 C25 C24 119.65(11) . .
C26 C25 H25 121.4(9) . .
C24 C25 H25 118.9(9) . .
C25 C26 C21 121.19(11) . 3_677
C25 C26 H26 118.9(10) . .
C21 C26 H26 119.9(10) 3_677 .

loop_
_geom_bond_atom_site_label_1
_geom_bond_atom_site_label_2
_geom_bond_distance
_geom_bond_site_symmetry_2
Si1 O2 1.6300(8) .
Si1 O1 1.6528(8) .
Si1 C10 1.8858(10) .
Si1 C1 1.8885(10) .
O1 H1 0.855(19) .
O2 H2 0.828(19) .
C1 C2 1.4200(14) .
C1 C6 1.4206(14) .
C2 C3 1.4001(15) .
C2 C9 1.5143(15) .
C3 C4 1.3884(16) .
C3 H3 0.972(15) .
C4 C5 1.3913(16) .
C4 C8 1.5104(15) .
C5 C6 1.3962(15) .
C5 H5 0.962(16) .
C6 C7 1.5145(14) .
C7 H7A 0.983(17) .
C7 H7B 0.982(16) .
C7 H7C 0.969(17) .
C8 H8A 0.95(2) .
C8 H8B 0.97(2) .
C8 H8C 0.95(2) .
C9 H9A 0.979(17) .
C9 H9B 0.975(17) .
C9 H9C 0.964(17) .
C10 C11 1.4194(13) .
C10 C15 1.4198(14) .
C11 C12 1.3982(14) .
C11 C18 1.5138(14) .
C12 C13 1.3898(15) .
C12 H12 0.972(14) .
C13 C14 1.3913(15) .
C13 C17 1.5052(15) .
C14 C15 1.3940(14) .
C14 H14 0.974(15) .
C15 C16 1.5148(14) .
C16 H16A 0.967(15) .
C16 H16B 0.960(16) .
C16 H16C 0.966(17) .
C17 H17A 0.95(3) .
C17 H17B 0.94(2) .
C17 H17C 0.95(2) .
C18 H18A 0.983(15) .
C18 H18B 0.975(15) .
C18 H18C 0.949(15) .
C21 C22 1.3603(16) .
C21 C26 1.4257(17) 3_677
C21 H21 0.955(15) .
C22 C23 1.4273(15) .
C22 H22 0.946(16) .
C23 N23 1.3429(14) .
C23 C24 1.4372(15) 3_677
N23 C24 1.3442(14) .
C24 C25 1.4268(15) .
C24 C23 1.4372(15) 3_677
C25 C26 1.3609(17) .
C25 H25 0.970(16) .
C26 C21 1.4257(17) 3_677
C26 H26 0.968(18) .

loop_
_geom_hbond_atom_site_label_D
_geom_hbond_atom_site_label_H
_geom_hbond_atom_site_label_A
_geom_hbond_distance_DH
_geom_hbond_distance_HA
_geom_hbond_distance_DA
_geom_hbond_angle_DHA
_geom_hbond_site_symmetry_A
O2 H2 O1 0.828(19) 1.920(19) 2.7446(11) 173.7(18) 3_667
O1 H1 N23 0.855(19) 1.946(19) 2.7932(12) 170.8(16) .

loop_
_geom_torsion_atom_site_label_1
_geom_torsion_atom_site_label_2
_geom_torsion_atom_site_label_3
_geom_torsion_atom_site_label_4
_geom_torsion
_geom_torsion_site_symmetry_1
_geom_torsion_site_symmetry_4
O2 Si1 C1 C2 -19.18(10) . .
O1 Si1 C1 C2 98.49(9) . .
C10 Si1 C1 C2 -140.87(8) . .
O2 Si1 C1 C6 171.42(7) . .
O1 Si1 C1 C6 -70.92(8) . .
C10 Si1 C1 C6 49.72(9) . .
C6 C1 C2 C3 3.60(14) . .
Si1 C1 C2 C3 -165.93(8) . .
C6 C1 C2 C9 -176.52(10) . .
Si1 C1 C2 C9 13.95(14) . .
C1 C2 C3 C4 -1.23(16) . .
C9 C2 C3 C4 178.89(10) . .
C2 C3 C4 C5 -2.11(16) . .
C2 C3 C4 C8 176.86(11) . .
C3 C4 C5 C6 3.00(16) . .
C8 C4 C5 C6 -175.97(11) . .
C4 C5 C6 C1 -0.57(16) . .
C4 C5 C6 C7 178.66(10) . .
C2 C1 C6 C5 -2.74(15) . .
Si1 C1 C6 C5 167.28(8) . .
C2 C1 C6 C7 178.07(9) . .
Si1 C1 C6 C7 -11.91(13) . .
O2 Si1 C10 C11 124.89(9) . .
O1 Si1 C10 C11 6.55(10) . .
C1 Si1 C10 C11 -112.60(9) . .
O2 Si1 C10 C15 -53.75(8) . .
O1 Si1 C10 C15 -172.08(7) . .
C1 Si1 C10 C15 68.76(9) . .
C15 C10 C11 C12 -0.23(14) . .
Si1 C10 C11 C12 -178.86(7) . .
C15 C10 C11 C18 177.29(9) . .
Si1 C10 C11 C18 -1.34(14) . .
C10 C11 C12 C13 1.54(15) . .
C18 C11 C12 C13 -176.19(9) . .
C11 C12 C13 C14 -1.90(16) . .
C11 C12 C13 C17 176.94(10) . .
C12 C13 C14 C15 1.00(16) . .
C17 C13 C14 C15 -177.84(10) . .
C13 C14 C15 C10 0.23(16) . .
C13 C14 C15 C16 179.45(10) . .
C11 C10 C15 C14 -0.62(14) . .
Si1 C10 C15 C14 178.14(8) . .
C11 C10 C15 C16 -179.80(9) . .
Si1 C10 C15 C16 -1.04(13) . .
C26 C21 C22 C23 -0.35(17) 3_677 .
C21 C22 C23 N23 -178.68(10) . .
C21 C22 C23 C24 1.35(15) . 3_677
C22 C23 N23 C24 -179.17(9) . .
C24 C23 N23 C24 0.80(16) 3_677 .
C23 N23 C24 C25 178.65(9) . .
C23 N23 C24 C23 -0.80(16) . 3_677
N23 C24 C25 C26 -179.93(10) . .
C23 C24 C25 C26 -0.47(16) 3_677 .
C24 C25 C26 C21 -0.55(18) . 3_677
